data_4324578
loop_
_publ_author_name
'Xiqu Wang'
'Juergen Eckert'
'Lumei Liu'
'Allan J. Jacobson'

_publ_section_title
;
 Breathing and Twisting: An Investigation of Framework Deformation and
 Guest Packing in Single Crystals of a Microporous Vanadium
 Benzenedicarboxylate
;
_journal_name_full 'Inorganic Chemistry'
_journal_page_first 2028
_journal_page_last 2036
_journal_paper_doi 10.1021/ic1025087
_journal_volume 50
_journal_year 2011
_chemical_formula_sum 'C12.85 H12.08 O5 V'
_chemical_formula_weight 297.42
_chemical_name_systematic
; 
 ? 
;
_space_group_IT_number 19
_symmetry_space_group_name_Hall 'P 2ac 2ab'
_symmetry_space_group_name_H-M 'P 21 21 21'
_atom_sites_solution_hydrogens geom
_atom_sites_solution_primary direct
_atom_sites_solution_secondary difmap
_audit_creation_method SHELXL-97
_cell_angle_alpha 90.00
_cell_angle_beta 90.00
_cell_angle_gamma 90.00
_cell_formula_units_Z 4
_cell_length_a 6.827(8)
_cell_length_b 13.965(16)
_cell_length_c 16.073(18)
_cell_measurement_reflns_used 1316
_cell_measurement_temperature 296(2)
_cell_measurement_theta_max 25.64
_cell_measurement_theta_min 2.53
_cell_volume 1532(3)
_computing_structure_refinement 'SHELXL-97 (Sheldrick, 1997)'
_computing_structure_solution 'SHELXS-97 (Sheldrick, 1990)'
_diffrn_ambient_temperature 296(2)
_diffrn_measured_fraction_theta_full 0.717
_diffrn_measured_fraction_theta_max 0.652
_diffrn_measurement_device_type 'Bruker ApexII'
_diffrn_measurement_method 'narrow frame'
_diffrn_radiation_monochromator graphite
_diffrn_radiation_source 'fine-focus sealed tube'
_diffrn_radiation_type MoK\a
_diffrn_radiation_wavelength 0.71073
_diffrn_reflns_av_R_equivalents 0.0442
_diffrn_reflns_av_sigmaI/netI 0.0793
_diffrn_reflns_limit_h_max 1
_diffrn_reflns_limit_h_min -8
_diffrn_reflns_limit_k_max 16
_diffrn_reflns_limit_k_min -14
_diffrn_reflns_limit_l_max 18
_diffrn_reflns_limit_l_min -17
_diffrn_reflns_number 4585
_diffrn_reflns_theta_full 25.00
_diffrn_reflns_theta_max 27.61
_diffrn_reflns_theta_min 1.93
_exptl_absorpt_coefficient_mu 0.657
_exptl_absorpt_correction_T_max 0.770
_exptl_absorpt_correction_T_min 0.708
_exptl_absorpt_correction_type multi-scan
_exptl_absorpt_process_details Blessing,1995
_exptl_crystal_colour red
_exptl_crystal_density_diffrn 1.290
_exptl_crystal_description polyhedron
_exptl_crystal_F_000 608.7
_exptl_crystal_size_max 0.40
_exptl_crystal_size_mid 0.13
_exptl_crystal_size_min 0.08
_refine_diff_density_max 0.490
_refine_diff_density_min -0.388
_refine_diff_density_rms 0.080
_refine_ls_abs_structure_details 'Flack H D (1983), Acta Cryst. A39, 876-881'
_refine_ls_abs_structure_Flack 0.52(8)
_refine_ls_extinction_method none
_refine_ls_goodness_of_fit_ref 1.070
_refine_ls_hydrogen_treatment constr
_refine_ls_matrix_type full
_refine_ls_number_parameters 140
_refine_ls_number_reflns 2355
_refine_ls_number_restraints 0
_refine_ls_restrained_S_all 1.070
_refine_ls_R_factor_all 0.0913
_refine_ls_R_factor_gt 0.0535
_refine_ls_shift/su_max 0.000
_refine_ls_shift/su_mean 0.000
_refine_ls_structure_factor_coef Fsqd
_refine_ls_weighting_details 'calc w=1/[\s^2^(Fo^2^)+(0.0679P)^2^+0.0208P] where P=(Fo^2^+2Fc^2^)/3'
_refine_ls_weighting_scheme calc
_refine_ls_wR_factor_gt 0.1236
_refine_ls_wR_factor_ref 0.1381
_reflns_number_gt 1657
_reflns_number_total 2355
_reflns_threshold_expression >2sigma(I)
_cod_data_source_file ic1025087_si_006.cif
_cod_data_source_block VObdc.cyclohexene
_cod_database_code 4324578

loop_
_symmetry_equiv_pos_as_xyz
'x, y, z'
'-x+1/2, -y, z+1/2'
'-x, y+1/2, -z+1/2'
'x+1/2, -y+1/2, -z'

loop_
_atom_site_label
_atom_site_type_symbol
_atom_site_fract_x
_atom_site_fract_y
_atom_site_fract_z
_atom_site_U_iso_or_equiv
_atom_site_adp_type
_atom_site_occupancy
_atom_site_symmetry_multiplicity
_atom_site_calc_flag
_atom_site_refinement_flags
C1 C -0.2221(12) 0.8795(5) 0.3954(4) 0.0278(18) Uani 1 1 d .
C2 C -0.2385(11) 0.9526(5) 0.3296(4) 0.0329(18) Uani 1 1 d .
C3 C -0.0698(13) 0.9960(6) 0.2975(5) 0.051(3) Uani 1 1 d .
H3 H 0.0519 0.9815 0.3202 0.061 Uiso 1 1 calc R
C4 C -0.0823(12) 1.0594(6) 0.2335(5) 0.047(3) Uani 1 1 d .
H4 H 0.0313 1.0878 0.2132 0.056 Uiso 1 1 calc R
C5 C -0.2242(12) 0.8538(5) 0.6242(4) 0.0298(19) Uani 1 1 d .
C6 C -0.2378(11) 0.9174(5) 0.6975(4) 0.0320(18) Uani 1 1 d .
C7 C -0.0699(13) 0.9609(7) 0.7302(6) 0.052(3) Uani 1 1 d .
H7 H 0.0518 0.9479 0.7068 0.063 Uiso 1 1 calc R
C8 C -0.0829(13) 1.0223(6) 0.7961(5) 0.047(2) Uani 1 1 d .
H8 H 0.0311 1.0477 0.8188 0.057 Uiso 1 1 calc R
C11 C 0.346(3) 0.8378(15) 0.1114(13) 0.300(17) Uiso 0.808(12) 1 d PG
H11 H 0.4652 0.8120 0.1288 0.360 Uiso 0.808(12) 1 calc PR
C12 C 0.183(5) 0.7995(11) 0.1446(9) 0.312(16) Uiso 0.808(12) 1 d PG
H12 H 0.1860 0.7553 0.1878 0.375 Uiso 0.808(12) 1 calc PR
C13 C -0.005(3) 0.8348(15) 0.1055(13) 0.301(18) Uiso 0.808(12) 1 d PG
H13A H -0.0950 0.8491 0.1507 0.361 Uiso 0.808(12) 1 calc PR
H13B H -0.0611 0.7814 0.0750 0.361 Uiso 0.808(12) 1 calc PR
C14 C -0.007(3) 0.9210(14) 0.0472(14) 0.270(15) Uiso 0.808(12) 1 d PG
H14A H -0.1189 0.9168 0.0102 0.324 Uiso 0.808(12) 1 calc PR
H14B H -0.0193 0.9794 0.0795 0.324 Uiso 0.808(12) 1 calc PR
C15 C 0.178(4) 0.9244(11) -0.0031(9) 0.314(15) Uiso 0.808(12) 1 d PG
H15A H 0.1775 0.8714 -0.0421 0.376 Uiso 0.808(12) 1 calc PR
H15B H 0.1794 0.9833 -0.0350 0.376 Uiso 0.808(12) 1 calc PR
C16 C 0.357(3) 0.9195(15) 0.0478(14) 0.267(14) Uiso 0.808(12) 1 d PG
H16A H 0.3747 0.9797 0.0769 0.321 Uiso 0.808(12) 1 calc PR
H16B H 0.4690 0.9098 0.0118 0.321 Uiso 0.808(12) 1 calc PR
O1 O 0.2823(4) 0.8088(2) 0.5058(3) 0.0209(8) Uani 1 1 d .
O2 O -0.0563(8) 0.8572(4) 0.4215(3) 0.0289(14) Uani 1 1 d .
O3 O -0.0559(9) 0.8340(4) 0.5947(3) 0.0342(15) Uani 1 1 d .
O4 O 0.1164(8) 0.6574(4) 0.5762(3) 0.0305(14) Uani 1 1 d .
O5 O 0.1172(8) 0.6807(4) 0.4031(3) 0.0286(14) Uani 1 1 d .
V1 V 0.06512(11) 0.76415(5) 0.50089(10) 0.0174(3) Uani 1 1 d .

loop_
_atom_site_aniso_label
_atom_site_aniso_U_11
_atom_site_aniso_U_22
_atom_site_aniso_U_33
_atom_site_aniso_U_23
_atom_site_aniso_U_13
_atom_site_aniso_U_12
C1 0.016(4) 0.043(5) 0.024(4) 0.021(4) 0.004(3) 0.003(3)
C2 0.011(4) 0.052(5) 0.036(5) 0.020(4) -0.002(3) 0.002(3)
C3 0.010(4) 0.080(7) 0.063(6) 0.052(5) -0.008(4) -0.008(4)
C4 0.013(4) 0.075(7) 0.052(6) 0.035(5) -0.005(4) -0.007(3)
C5 0.017(4) 0.043(5) 0.029(5) -0.011(4) 0.001(3) -0.002(3)
C6 0.011(4) 0.052(5) 0.033(4) -0.020(4) 0.003(3) -0.002(3)
C7 0.014(4) 0.076(6) 0.067(6) -0.042(5) 0.009(4) 0.003(4)
C8 0.018(4) 0.080(7) 0.043(5) -0.042(5) 0.000(3) -0.005(4)
O1 0.0102(18) 0.027(2) 0.026(2) -0.006(3) 0.004(2) -0.0009(12)
O2 0.009(3) 0.038(3) 0.040(3) 0.020(2) -0.004(2) 0.002(2)
O3 0.013(3) 0.052(4) 0.037(3) -0.020(3) 0.002(2) -0.004(2)
O4 0.012(3) 0.045(3) 0.034(4) 0.009(3) 0.0030(19) -0.0025(19)
O5 0.016(3) 0.050(4) 0.020(3) -0.013(3) 0.0018(17) -0.001(2)
V1 0.0077(4) 0.0262(5) 0.0184(5) -0.0003(8) 0.0005(6) 0.0012(3)

loop_
_atom_type_symbol
_atom_type_description
_atom_type_scat_dispersion_real
_atom_type_scat_dispersion_imag
_atom_type_scat_source
C C 0.0033 0.0016 'International Tables Vol C Tables 4.2.6.8 and 6.1.1.4'
O O 0.0106 0.0060 'International Tables Vol C Tables 4.2.6.8 and 6.1.1.4'
V V 0.3005 0.5294 'International Tables Vol C Tables 4.2.6.8 and 6.1.1.4'
H H 0.0000 0.0000 'International Tables Vol C Tables 4.2.6.8 and 6.1.1.4'

loop_
_geom_angle_atom_site_label_1
_geom_angle_atom_site_label_2
_geom_angle_atom_site_label_3
_geom_angle
_geom_angle_site_symmetry_1
_geom_angle_site_symmetry_3
O2 C1 O4 123.6(6) . 4_466
O2 C1 C2 118.9(7) . .
O4 C1 C2 117.5(6) 4_466 .
C8 C2 C3 118.2(6) 2_474 .
C8 C2 C1 121.6(7) 2_474 .
C3 C2 C1 120.1(6) . .
C4 C3 C2 120.6(7) . .
C4 C3 H3 119.7 . .
C2 C3 H3 119.7 . .
C3 C4 C6 121.3(8) . 2_474
C3 C4 H4 119.3 . .
C6 C4 H4 119.3 2_474 .
O5 C5 O3 124.2(7) 4_466 .
O5 C5 C6 116.9(6) 4_466 .
O3 C5 C6 118.9(7) . .
C4 C6 C7 117.7(6) 2_475 .
C4 C6 C5 121.6(7) 2_475 .
C7 C6 C5 120.5(7) . .
C8 C7 C6 120.6(8) . .
C8 C7 H7 119.7 . .
C6 C7 H7 119.7 . .
C7 C8 C2 121.4(8) . 2_475
C7 C8 H8 119.3 . .
C2 C8 H8 119.3 2_475 .
C12 C11 C16 126.7 . .
C12 C11 H11 116.7 . .
C16 C11 H11 116.7 . .
C11 C12 C13 114.2 . .
C11 C12 H12 122.9 . .
C13 C12 H12 122.9 . .
C12 C13 C14 121.2 . .
C12 C13 H13A 107.0 . .
C14 C13 H13A 107.0 . .
C12 C13 H13B 107.0 . .
C14 C13 H13B 107.0 . .
H13A C13 H13B 106.8 . .
C15 C14 C13 110.5 . .
C15 C14 H14A 109.6 . .
C13 C14 H14A 109.6 . .
C15 C14 H14B 109.6 . .
C13 C14 H14B 109.6 . .
H14A C14 H14B 108.1 . .
C16 C15 C14 113.5 . .
C16 C15 H15A 108.9 . .
C14 C15 H15A 108.9 . .
C16 C15 H15B 108.9 . .
C14 C15 H15B 108.9 . .
H15A C15 H15B 107.7 . .
C15 C16 C11 111.5 . .
C15 C16 H16A 109.3 . .
C11 C16 H16A 109.3 . .
C15 C16 H16B 109.3 . .
C11 C16 H16B 109.3 . .
H16A C16 H16B 108.0 . .
V1 O1 V1 129.09(19) . 4_566
C1 O2 V1 138.8(5) . .
C5 O3 V1 140.2(5) . .
C1 O4 V1 132.3(5) 4_566 .
C5 O5 V1 130.6(5) 4_566 .
O1 V1 O4 95.7(2) . .
O1 V1 O3 99.0(2) . .
O4 V1 O3 88.8(3) . .
O1 V1 O5 95.8(2) . .
O4 V1 O5 90.6(2) . .
O3 V1 O5 165.2(2) . .
O1 V1 O2 99.3(2) . .
O4 V1 O2 165.0(2) . .
O3 V1 O2 89.6(2) . .
O5 V1 O2 87.1(3) . .
O1 V1 O1 174.99(10) . 4_466
O4 V1 O1 80.40(19) . 4_466
O3 V1 O1 84.2(2) . 4_466
O5 V1 O1 81.13(19) . 4_466
O2 V1 O1 84.6(2) . 4_466

loop_
_geom_bond_atom_site_label_1
_geom_bond_atom_site_label_2
_geom_bond_distance
_geom_bond_site_symmetry_2
C1 O2 1.247(9) .
C1 O4 1.300(9) 4_466
C1 C2 1.474(8) .
C2 C8 1.379(11) 2_474
C2 C3 1.400(10) .
C3 C4 1.360(12) .
C3 H3 0.9300 .
C4 C6 1.395(10) 2_474
C4 H4 0.9300 .
C5 O5 1.264(9) 4_466
C5 O3 1.273(10) .
C5 C6 1.479(8) .
C6 C4 1.395(10) 2_475
C6 C7 1.399(11) .
C7 C8 1.365(14) .
C7 H7 0.9300 .
C8 C2 1.379(11) 2_475
C8 H8 0.9300 .
C11 C12 1.3458 .
C11 C16 1.5326 .
C11 H11 0.9300 .
C12 C13 1.5143 .
C12 H12 0.9300 .
C13 C14 1.5262 .
C13 H13A 0.9700 .
C13 H13B 0.9700 .
C14 C15 1.4970 .
C14 H14A 0.9700 .
C14 H14B 0.9700 .
C15 C16 1.4732 .
C15 H15A 0.9700 .
C15 H15B 0.9700 .
C16 H16A 0.9700 .
C16 H16B 0.9700 .
O1 V1 1.610(3) .
O1 V1 2.185(4) 4_566
O2 V1 2.001(5) .
O3 V1 1.977(6) .
O4 C1 1.300(9) 4_566
O4 V1 1.952(6) .
O5 C5 1.264(9) 4_566
O5 V1 1.989(5) .
V1 O1 2.185(4) 4_466
